data_2211974
loop_
_publ_author_name
'Ye, Ling'
'Ye, Jun-Wei'
'Ye, Kai-Qi'
'Wang, Yue'

_publ_section_title
;<i>catena</i>-Poly[[[bis(1,10-phenanthroline)cadmium(II)]-\m-naphthalene-2,6-dicarboxylato]
 monohydrate]
;
_journal_coeditor_code WW2063
_journal_issue 1
_journal_name_full 'Acta Crystallographica Section E'
_journal_page_first m75
_journal_page_last m77
_journal_paper_doi 10.1107/S1600536806051427
_journal_volume 63
_journal_year 2007
_chemical_formula_iupac '[Cd (C12 H6 O4) (C12 H8 N2)2] , H2 O'
_chemical_formula_moiety 'C36 H22 Cd N4 O4 , H2 O'
_chemical_formula_sum 'C36 H24 Cd N4 O5'
_chemical_formula_weight 704.99
_chemical_name_systematic
;
catena-Poly[[[bis(1,10-phenanthroline)cadmium(II)]-
\m-naphthalene-2,6-dicarboxylato] monohydrate]
;
_space_group_IT_number 14
_symmetry_cell_setting monoclinic
_symmetry_space_group_name_Hall '-P 2yn'
_symmetry_space_group_name_H-M 'P 1 21/n 1'
_atom_sites_solution_hydrogens geom
_atom_sites_solution_primary direct
_atom_sites_solution_secondary difmap
_audit_creation_method SHELXL97
_cell_angle_alpha 90.00
_cell_angle_beta 93.970(14)
_cell_angle_gamma 90.00
_cell_formula_units_Z 4
_cell_length_a 12.413(4)
_cell_length_b 18.573(5)
_cell_length_c 12.555(4)
_cell_measurement_reflns_used 24977
_cell_measurement_temperature 293(2)
_cell_measurement_theta_max 27.48
_cell_measurement_theta_min 3.13
_cell_volume 2887.6(15)
_computing_cell_refinement RAPID-AUTO
_computing_data_collection 'RAPID-AUTO (Rigaku, 1998)'
_computing_data_reduction RAPID-AUTO
_computing_molecular_graphics 'SHELXTL (Bruker, 2000) and DIAMOND (Brandenburg, 1999)'
_computing_publication_material SHELXL97
_computing_structure_refinement 'SHELXL97 (Sheldrick, 1997)'
_computing_structure_solution 'SHELXS97 (Sheldrick, 1997)'
_diffrn_ambient_temperature 293(2)
_diffrn_detector_area_resol_mean 10.0
_diffrn_measured_fraction_theta_full 0.995
_diffrn_measured_fraction_theta_max 0.995
_diffrn_measurement_device_type 'Rigaku R-AXIS RAPID'
_diffrn_measurement_method \w
_diffrn_radiation_monochromator graphite
_diffrn_radiation_source 'fine-focus sealed tube'
_diffrn_radiation_type MoK\a
_diffrn_radiation_wavelength 0.71073
_diffrn_reflns_av_R_equivalents 0.0197
_diffrn_reflns_av_sigmaI/netI 0.0157
_diffrn_reflns_limit_h_max 16
_diffrn_reflns_limit_h_min -16
_diffrn_reflns_limit_k_max 24
_diffrn_reflns_limit_k_min -23
_diffrn_reflns_limit_l_max 16
_diffrn_reflns_limit_l_min -16
_diffrn_reflns_number 27995
_diffrn_reflns_theta_full 27.48
_diffrn_reflns_theta_max 27.48
_diffrn_reflns_theta_min 3.13
_diffrn_standards_interval_count 0
_diffrn_standards_interval_time 0
_diffrn_standards_number 0
_exptl_absorpt_coefficient_mu 0.810
_exptl_absorpt_correction_T_max 0.8412
_exptl_absorpt_correction_T_min 0.7184
_exptl_absorpt_correction_type empirical
_exptl_absorpt_process_details '(ABSCOR; Higashi, 1995)'
_exptl_crystal_colour colourless
_exptl_crystal_density_diffrn 1.622
_exptl_crystal_density_method 'not measured'
_exptl_crystal_description block
_exptl_crystal_F_000 1424
_exptl_crystal_size_max 0.44
_exptl_crystal_size_mid 0.33
_exptl_crystal_size_min 0.22
_refine_diff_density_max 0.823
_refine_diff_density_min -0.257
_refine_ls_extinction_method none
_refine_ls_goodness_of_fit_ref 1.163
_refine_ls_hydrogen_treatment mixed
_refine_ls_matrix_type full
_refine_ls_number_parameters 423
_refine_ls_number_reflns 6582
_refine_ls_number_restraints 0
_refine_ls_restrained_S_all 1.163
_refine_ls_R_factor_all 0.0308
_refine_ls_R_factor_gt 0.0266
_refine_ls_shift/su_max 0.001
_refine_ls_shift/su_mean 0.000
_refine_ls_structure_factor_coef Fsqd
_refine_ls_weighting_details 'calc w = 1/[\s^2^(Fo^2^)+(0.0323P)^2^+1.3871P] where P=(Fo^2^+2Fc^2^)/3'
_refine_ls_weighting_scheme calc
_refine_ls_wR_factor_gt 0.0677
_refine_ls_wR_factor_ref 0.0694
_reflns_number_gt 5812
_reflns_number_total 6582
_reflns_threshold_expression I>2\s(I)
_cod_data_source_file ww2063.cif
_cod_data_source_block I
_cod_depositor_comments
;
The following automatic conversions were performed:
'_symmetry_cell_setting' value 'Monoclinic' changed to 'monoclinic'
according to '/home/saulius/struct/CIF-dictionaries/cif_core.dic'
dictionary named 'cif_core.dic' version 2.4.1 from 2010-06-29.

Automatic conversion script
Id: cif_fix_enum 1527 2010-12-29 10:47:43Z saulius 

The following automatic conversions were performed:

'_symmetry_cell_setting' value 'Monoclinic' changed to 'monoclinic'
according to /home/saulius/struct/CIF-dictionaries/cif_core.dic
dictionary named 'cif_core.dic' version 2.4.1 from 2010-06-29.

Automatic conversion script
Id: cif_fix_values 1715 2011-07-08 13:25:40Z adriana 
;
_cod_original_cell_volume 2887.5(15)
_cod_original_sg_symbol_H-M 'P 21/n'
_cod_database_code 2211974
_cod_database_fobs_code 2211974

loop_
_symmetry_equiv_pos_as_xyz
'x, y, z'
'-x+1/2, y+1/2, -z+1/2'
'-x, -y, -z'
'x-1/2, -y-1/2, z-1/2'

loop_
_atom_site_type_symbol
_atom_site_label
_atom_site_fract_x
_atom_site_fract_y
_atom_site_fract_z
_atom_site_U_iso_or_equiv
_atom_site_adp_type
_atom_site_calc_flag
_atom_site_occupancy
Cd Cd1 0.933644(8) 0.160431(5) 0.304600(7) 0.02655(2) Uani d 1
O O1 0.76857(9) 0.12334(6) 0.34826(9) 0.0454(3) Uani d 1
O O2 0.86603(9) 0.09038(8) 0.49272(11) 0.0558(4) Uani d 1
O O3 0.93851(10) 0.26421(6) 0.39955(10) 0.0463(3) Uani d 1
O O4 0.84335(13) 0.31436(7) 0.26491(11) 0.0659(4) Uani d 1
O O1W 0.63569(12) 0.23879(10) 0.27572(14) 0.0733(5) Uani d 1
N N1 1.10388(10) 0.14133(6) 0.40011(10) 0.0319(3) Uani d 1
N N2 1.08037(10) 0.20635(7) 0.20460(9) 0.0319(3) Uani d 1
N N3 0.96202(10) 0.03797(6) 0.23902(10) 0.0322(3) Uani d 1
N N4 0.84552(10) 0.14209(6) 0.12763(9) 0.0310(3) Uani d 1
C C1 1.11414(14) 0.11649(9) 0.49933(13) 0.0410(4) Uani d 1
H H1 1.0524 0.1023 0.5317 0.080 Uiso calc 1
C C2 1.21413(15) 0.11071(9) 0.55731(14) 0.0465(4) Uani d 1
H H2 1.2184 0.0941 0.6273 0.080 Uiso calc 1
C C3 1.30507(14) 0.12979(9) 0.50969(15) 0.0459(4) Uani d 1
H H3 1.3722 0.1256 0.5469 0.080 Uiso calc 1
C C4 1.29753(13) 0.15562(8) 0.40498(15) 0.0401(4) Uani d 1
C C5 1.38936(13) 0.17844(10) 0.35059(18) 0.0522(5) Uani d 1
H H5 1.4580 0.1735 0.3844 0.080 Uiso calc 1
C C6 1.37862(14) 0.20670(10) 0.25219(18) 0.0543(5) Uani d 1
H H6 1.4399 0.2199 0.2183 0.080 Uiso calc 1
C C7 1.27404(13) 0.21694(8) 0.19829(14) 0.0415(4) Uani d 1
C C8 1.25880(15) 0.24950(10) 0.09757(15) 0.0504(4) Uani d 1
H H8 1.3180 0.2631 0.0607 0.080 Uiso calc 1
C C9 1.15628(16) 0.26107(9) 0.05415(14) 0.0478(4) Uani d 1
H H9 1.1448 0.2831 -0.0122 0.080 Uiso calc 1
C C10 1.06917(14) 0.23939(8) 0.11091(13) 0.0400(4) Uani d 1
H H10 0.9997 0.2486 0.0815 0.080 Uiso calc 1
C C11 1.18111(11) 0.19492(7) 0.24863(12) 0.0318(3) Uani d 1
C C12 1.19351(12) 0.16188(7) 0.35297(12) 0.0316(3) Uani d 1
C C13 1.01679(14) -0.01308(8) 0.29290(13) 0.0409(4) Uani d 1
H H13 1.0518 -0.0012 0.3584 0.080 Uiso calc 1
C C14 1.02466(16) -0.08383(9) 0.25634(15) 0.0492(5) Uani d 1
H H14 1.0637 -0.1180 0.2970 0.080 Uiso calc 1
C C15 0.97438(16) -0.10192(9) 0.16041(16) 0.0504(5) Uani d 1
H H15 0.9782 -0.1488 0.1350 0.080 Uiso calc 1
C C16 0.91677(14) -0.04942(8) 0.10023(13) 0.0409(4) Uani d 1
C C17 0.86159(17) -0.06426(10) -0.00184(16) 0.0545(5) Uani d 1
H H17 0.8645 -0.1104 -0.0302 0.080 Uiso calc 1
C C18 0.80614(16) -0.01313(11) -0.05685(14) 0.0537(5) Uani d 1
H H18 0.7719 -0.0243 -0.1230 0.080 Uiso calc 1
C C19 0.79858(13) 0.05857(9) -0.01571(12) 0.0405(4) Uani d 1
C C20 0.73627(15) 0.11233(11) -0.06797(13) 0.0493(5) Uani d 1
H H20 0.7011 0.1032 -0.1344 0.080 Uiso calc 1
C C21 0.72724(15) 0.17767(10) -0.02165(15) 0.0500(5) Uani d 1
H H21 0.6840 0.2132 -0.0546 0.080 Uiso calc 1
C C22 0.78398(14) 0.19092(8) 0.07655(13) 0.0410(4) Uani d 1
H H22 0.7782 0.2362 0.1074 0.080 Uiso calc 1
C C23 0.85181(11) 0.07558(8) 0.08401(11) 0.0308(3) Uani d 1
C C24 0.91247(11) 0.02051(8) 0.14317(11) 0.0314(3) Uani d 1
C C25 0.67611(12) 0.04376(9) 0.58941(12) 0.0373(4) Uani d 1
H H25 0.7346 0.0550 0.6368 0.080 Uiso calc 1
C C26 0.68000(11) 0.06023(7) 0.48014(12) 0.0313(3) Uani d 1
C C27 0.59402(12) 0.04365(8) 0.41056(11) 0.0319(3) Uani d 1
H H27 0.5961 0.0561 0.3390 0.080 Uiso calc 1
C C28 0.50195(11) 0.00808(7) 0.44500(11) 0.0298(3) Uani d 1
C C29 0.41286(13) -0.01142(9) 0.37386(12) 0.0376(4) Uani d 1
H H29 0.4151 -0.0020 0.3013 0.080 Uiso calc 1
C C30 0.77980(12) 0.09368(8) 0.43866(13) 0.0352(3) Uani d 1
C C31 1.11277(15) 0.54561(9) 0.65911(13) 0.0439(4) Uani d 1
H H31 1.1568 0.5507 0.7216 0.080 Uiso calc 1
C C32 1.08540(15) 0.47850(9) 0.62376(13) 0.0427(4) Uani d 1
H H32 1.1115 0.4383 0.6614 0.080 Uiso calc 1
C C33 1.01738(12) 0.46978(8) 0.52996(11) 0.0335(3) Uani d 1
C C34 0.98575(13) 0.39966(8) 0.49033(12) 0.0374(4) Uani d 1
H H34 1.0078 0.3591 0.5293 0.080 Uiso calc 1
C C35 0.92455(12) 0.39142(8) 0.39752(12) 0.0351(3) Uani d 1
C C36 0.89867(13) 0.31754(8) 0.35040(12) 0.0370(4) Uani d 1
H H1WA 0.6863(19) 0.2660(13) 0.2694(19) 0.074(7) Uiso d 1
H H1WB 0.672(2) 0.2021(17) 0.289(2) 0.107(10) Uiso d 1

loop_
_atom_site_aniso_label
_atom_site_aniso_U_11
_atom_site_aniso_U_22
_atom_site_aniso_U_33
_atom_site_aniso_U_12
_atom_site_aniso_U_13
_atom_site_aniso_U_23
Cd1 0.02563(5) 0.02620(5) 0.02809(5) -0.00442(4) 0.00391(4) -0.00199(4)
O1 0.0386(6) 0.0476(6) 0.0515(6) -0.0089(5) 0.0146(5) 0.0101(5)
O2 0.0296(5) 0.0677(8) 0.0700(8) -0.0119(6) 0.0020(6) 0.0106(7)
O3 0.0579(7) 0.0304(5) 0.0508(6) -0.0011(5) 0.0062(6) -0.0096(5)
O4 0.0949(10) 0.0508(7) 0.0486(7) -0.0238(7) -0.0201(7) -0.0071(6)
O1W 0.0400(7) 0.0869(11) 0.0935(11) 0.0067(7) 0.0083(7) 0.0032(9)
N1 0.0303(6) 0.0317(6) 0.0334(6) -0.0029(5) 0.0001(5) -0.0014(5)
N2 0.0321(6) 0.0303(6) 0.0338(6) -0.0050(5) 0.0055(5) -0.0007(5)
N3 0.0360(6) 0.0274(5) 0.0334(6) -0.0013(5) 0.0037(5) -0.0007(5)
N4 0.0348(6) 0.0270(5) 0.0313(6) -0.0043(5) 0.0028(5) 0.0016(5)
C1 0.0423(8) 0.0429(8) 0.0370(7) -0.0026(7) -0.0026(7) 0.0021(7)
C2 0.0521(9) 0.0427(8) 0.0429(8) 0.0037(7) -0.0106(7) 0.0002(7)
C3 0.0392(8) 0.0372(8) 0.0585(10) 0.0065(7) -0.0158(7) -0.0069(7)
C4 0.0295(7) 0.0307(7) 0.0592(10) 0.0015(6) -0.0030(7) -0.0078(7)
C5 0.0259(7) 0.0472(9) 0.0831(13) 0.0002(7) 0.0006(8) -0.0047(9)
C6 0.0295(7) 0.0489(9) 0.0865(13) -0.0048(7) 0.0181(8) -0.0035(9)
C7 0.0352(7) 0.0328(7) 0.0582(9) -0.0054(6) 0.0146(7) -0.0048(7)
C8 0.0508(9) 0.0429(8) 0.0608(10) -0.0108(7) 0.0267(8) 0.0030(8)
C9 0.0605(10) 0.0381(8) 0.0463(9) -0.0075(8) 0.0152(8) 0.0075(7)
C10 0.0448(8) 0.0365(8) 0.0391(8) -0.0065(7) 0.0063(7) 0.0038(6)
C11 0.0303(6) 0.0242(6) 0.0418(7) -0.0038(5) 0.0080(6) -0.0065(6)
C12 0.0293(6) 0.0245(6) 0.0410(7) -0.0020(5) 0.0015(6) -0.0070(5)
C13 0.0488(9) 0.0336(7) 0.0404(8) 0.0019(7) 0.0037(7) 0.0044(6)
C14 0.0581(10) 0.0326(7) 0.0573(10) 0.0069(7) 0.0071(8) 0.0068(7)
C15 0.0592(10) 0.0286(7) 0.0645(11) 0.0006(7) 0.0115(9) -0.0070(7)
C16 0.0428(8) 0.0328(7) 0.0477(8) -0.0032(6) 0.0077(7) -0.0087(7)
C17 0.0625(11) 0.0437(9) 0.0571(10) -0.0049(8) 0.0019(9) -0.0241(8)
C18 0.0567(10) 0.0588(10) 0.0447(9) -0.0100(9) -0.0036(8) -0.0214(8)
C19 0.0385(8) 0.0465(8) 0.0364(7) -0.0090(7) 0.0012(6) -0.0041(7)
C20 0.0489(9) 0.0602(10) 0.0374(8) -0.0127(8) -0.0073(7) 0.0051(8)
C21 0.0506(9) 0.0461(9) 0.0514(9) -0.0079(8) -0.0105(8) 0.0171(8)
C22 0.0439(8) 0.0322(7) 0.0464(8) -0.0042(7) -0.0011(7) 0.0080(7)
C23 0.0299(6) 0.0320(7) 0.0310(6) -0.0063(5) 0.0054(5) -0.0018(5)
C24 0.0311(6) 0.0290(6) 0.0348(7) -0.0054(5) 0.0069(5) -0.0038(6)
C25 0.0328(7) 0.0403(8) 0.0386(7) -0.0077(6) 0.0015(6) 0.0004(6)
C26 0.0292(6) 0.0260(6) 0.0397(7) -0.0031(5) 0.0092(6) -0.0002(6)
C27 0.0326(7) 0.0302(6) 0.0338(7) -0.0028(6) 0.0090(6) 0.0036(6)
C28 0.0296(6) 0.0273(6) 0.0333(7) -0.0027(5) 0.0070(5) 0.0025(5)
C29 0.0369(7) 0.0445(8) 0.0318(7) -0.0072(7) 0.0048(6) 0.0036(6)
C30 0.0333(7) 0.0261(6) 0.0478(8) -0.0047(5) 0.0137(6) -0.0035(6)
C31 0.0528(9) 0.0396(8) 0.0385(8) -0.0035(7) -0.0030(7) -0.0053(7)
C32 0.0537(9) 0.0366(8) 0.0363(7) 0.0015(7) -0.0075(7) -0.0015(6)
C33 0.0354(7) 0.0356(7) 0.0297(6) 0.0005(6) 0.0033(6) 0.0014(6)
C34 0.0402(8) 0.0348(7) 0.0377(7) -0.0008(6) 0.0048(6) -0.0050(6)
C35 0.0357(7) 0.0327(7) 0.0379(7) -0.0067(6) 0.0087(6) -0.0111(6)
C36 0.0415(8) 0.0331(7) 0.0374(7) -0.0134(6) 0.0088(6) -0.0104(6)

loop_
_atom_type_symbol
_atom_type_description
_atom_type_scat_dispersion_real
_atom_type_scat_dispersion_imag
_atom_type_scat_source
C C 0.0033 0.0016 'International Tables Vol C Tables 4.2.6.8 and 6.1.1.4'
H H 0.0000 0.0000 'International Tables Vol C Tables 4.2.6.8 and 6.1.1.4'
N N 0.0061 0.0033 'International Tables Vol C Tables 4.2.6.8 and 6.1.1.4'
O O 0.0106 0.0060 'International Tables Vol C Tables 4.2.6.8 and 6.1.1.4'
Cd Cd -0.8075 1.2024 'International Tables Vol C Tables 4.2.6.8 and 6.1.1.4'

loop_
_geom_angle_atom_site_label_1
_geom_angle_atom_site_label_2
_geom_angle_atom_site_label_3
_geom_angle_site_symmetry_1
_geom_angle_site_symmetry_3
_geom_angle
_geom_angle_publ_flag
O1 Cd1 O3 . . 97.07(5) yes
O1 Cd1 N1 . . 128.21(5) yes
O3 Cd1 N1 . . 82.61(4) yes
O1 Cd1 N4 . . 79.70(5) yes
O3 Cd1 N4 . . 126.45(4) yes
N1 Cd1 N4 . . 140.00(4) yes
O1 Cd1 N2 . . 162.22(4) yes
O3 Cd1 N2 . . 88.84(5) yes
N1 Cd1 N2 . . 69.08(5) yes
N4 Cd1 N2 . . 83.29(5) yes
O1 Cd1 N3 . . 87.28(4) yes
O3 Cd1 N3 . . 165.16(4) yes
N1 Cd1 N3 . . 83.56(4) yes
N4 Cd1 N3 . . 68.24(4) yes
N2 Cd1 N3 . . 91.25(4) yes
C30 O1 Cd1 . . 107.78(10) ?
C36 O3 Cd1 . . 114.77(10) ?
H1WA O1W H1WB . . 97(3) ?
C1 N1 C12 . . 118.77(13) ?
C1 N1 Cd1 . . 123.27(11) ?
C12 N1 Cd1 . . 117.77(10) ?
C10 N2 C11 . . 118.30(13) ?
C10 N2 Cd1 . . 125.67(10) ?
C11 N2 Cd1 . . 116.02(9) ?
C13 N3 C24 . . 117.94(13) ?
C13 N3 Cd1 . . 124.95(10) ?
C24 N3 Cd1 . . 117.00(9) ?
C22 N4 C23 . . 118.46(13) ?
C22 N4 Cd1 . . 123.72(10) ?
C23 N4 Cd1 . . 117.51(9) ?
N1 C1 C2 . . 122.65(16) ?
N1 C1 H1 . . 118.7 ?
C2 C1 H1 . . 118.7 ?
C3 C2 C1 . . 118.99(16) ?
C3 C2 H2 . . 120.5 ?
C1 C2 H2 . . 120.5 ?
C2 C3 C4 . . 119.97(15) ?
C2 C3 H3 . . 120.0 ?
C4 C3 H3 . . 120.0 ?
C3 C4 C12 . . 117.62(15) ?
C3 C4 C5 . . 123.13(16) ?
C12 C4 C5 . . 119.20(16) ?
C6 C5 C4 . . 121.56(16) ?
C6 C5 H5 . . 119.2 ?
C4 C5 H5 . . 119.2 ?
C5 C6 C7 . . 121.05(17) ?
C5 C6 H6 . . 119.5 ?
C7 C6 H6 . . 119.5 ?
C8 C7 C11 . . 117.68(15) ?
C8 C7 C6 . . 122.94(16) ?
C11 C7 C6 . . 119.37(16) ?
C9 C8 C7 . . 119.42(16) ?
C9 C8 H8 . . 120.3 ?
C7 C8 H8 . . 120.3 ?
C8 C9 C10 . . 118.97(16) ?
C8 C9 H9 . . 120.5 ?
C10 C9 H9 . . 120.5 ?
N2 C10 C9 . . 123.34(16) ?
N2 C10 H10 . . 118.3 ?
C9 C10 H10 . . 118.3 ?
N2 C11 C7 . . 122.23(14) ?
N2 C11 C12 . . 118.42(13) ?
C7 C11 C12 . . 119.29(14) ?
N1 C12 C4 . . 121.94(14) ?
N1 C12 C11 . . 118.55(13) ?
C4 C12 C11 . . 119.42(14) ?
N3 C13 C14 . . 123.39(15) ?
N3 C13 H13 . . 118.3 ?
C14 C13 H13 . . 118.3 ?
C15 C14 C13 . . 119.02(16) ?
C15 C14 H14 . . 120.5 ?
C13 C14 H14 . . 120.5 ?
C14 C15 C16 . . 119.47(15) ?
C14 C15 H15 . . 120.3 ?
C16 C15 H15 . . 120.3 ?
C15 C16 C24 . . 117.86(15) ?
C15 C16 C17 . . 122.81(15) ?
C24 C16 C17 . . 119.32(15) ?
C18 C17 C16 . . 121.40(16) ?
C18 C17 H17 . . 119.3 ?
C16 C17 H17 . . 119.3 ?
C17 C18 C19 . . 121.19(16) ?
C17 C18 H18 . . 119.4 ?
C19 C18 H18 . . 119.4 ?
C20 C19 C23 . . 117.81(15) ?
C20 C19 C18 . . 122.82(15) ?
C23 C19 C18 . . 119.31(15) ?
C21 C20 C19 . . 119.87(16) ?
C21 C20 H20 . . 120.1 ?
C19 C20 H20 . . 120.1 ?
C20 C21 C22 . . 119.00(16) ?
C20 C21 H21 . . 120.5 ?
C22 C21 H21 . . 120.5 ?
N4 C22 C21 . . 123.04(15) ?
N4 C22 H22 . . 118.5 ?
C21 C22 H22 . . 118.5 ?
N4 C23 C19 . . 121.74(13) ?
N4 C23 C24 . . 118.68(12) ?
C19 C23 C24 . . 119.56(13) ?
N3 C24 C16 . . 122.32(13) ?
N3 C24 C23 . . 118.46(12) ?
C16 C24 C23 . . 119.22(13) ?
C29 C25 C26 3_656 . 120.48(14) ?
C29 C25 H25 3_656 . 119.8 ?
C26 C25 H25 . . 119.8 ?
C27 C26 C25 . . 119.69(13) ?
C27 C26 C30 . . 119.68(13) ?
C25 C26 C30 . . 120.60(13) ?
C26 C27 C28 . . 121.46(13) ?
C26 C27 H27 . . 119.3 ?
C28 C27 H27 . . 119.3 ?
C27 C28 C28 . 3_656 118.68(16) ?
C27 C28 C29 . . 122.55(13) ?
C28 C28 C29 3_656 . 118.77(16) ?
C25 C29 C28 3_656 . 120.86(14) ?
C25 C29 H29 3_656 . 119.6 ?
C28 C29 H29 . . 119.6 ?
O2 C30 O1 . . 123.84(15) ?
O2 C30 C26 . . 119.54(14) ?
O1 C30 C26 . . 116.61(13) ?
C32 C31 C35 . 3_766 121.55(15) ?
C32 C31 H31 . . 119.2 ?
C35 C31 H31 3_766 . 119.2 ?
C31 C32 C33 . . 120.00(15) ?
C31 C32 H32 . . 120.0 ?
C33 C32 H32 . . 120.0 ?
C33 C33 C32 3_766 . 120.00(17) ?
C33 C33 C34 3_766 . 118.20(16) ?
C32 C33 C34 . . 121.73(14) ?
C35 C34 C33 . . 121.52(14) ?
C35 C34 H34 . . 119.2 ?
C33 C34 H34 . . 119.2 ?
C34 C35 C31 . 3_766 118.59(14) ?
C34 C35 C36 . . 121.84(14) ?
C31 C35 C36 3_766 . 119.52(13) ?
O4 C36 O3 . . 124.61(15) ?
O4 C36 C35 . . 118.13(14) ?
O3 C36 C35 . . 117.21(14) ?

loop_
_geom_bond_atom_site_label_1
_geom_bond_atom_site_label_2
_geom_bond_site_symmetry_2
_geom_bond_distance
_geom_bond_publ_flag
Cd1 O1 . 2.2648(13) yes
Cd1 O3 . 2.2649(12) yes
Cd1 N1 . 2.3829(14) yes
Cd1 N4 . 2.4316(13) yes
Cd1 N2 . 2.4367(13) yes
Cd1 N3 . 2.4526(13) yes
O1 C30 . 1.2606(19) ?
O2 C30 . 1.2286(19) ?
O3 C36 . 1.251(2) ?
O4 C36 . 1.235(2) ?
O1W H1WA . 0.81(2) ?
O1W H1WB . 0.83(3) ?
N1 C1 . 1.326(2) ?
N1 C12 . 1.351(2) ?
N2 C10 . 1.325(2) ?
N2 C11 . 1.3486(19) ?
N3 C13 . 1.325(2) ?
N3 C24 . 1.3524(19) ?
N4 C22 . 1.323(2) ?
N4 C23 . 1.3556(18) ?
C1 C2 . 1.399(2) ?
C1 H1 . 0.9300 ?
C2 C3 . 1.361(3) ?
C2 H2 . 0.9300 ?
C3 C4 . 1.396(3) ?
C3 H3 . 0.9300 ?
C4 C12 . 1.411(2) ?
C4 C5 . 1.433(3) ?
C5 C6 . 1.340(3) ?
C5 H5 . 0.9300 ?
C6 C7 . 1.434(2) ?
C6 H6 . 0.9300 ?
C7 C8 . 1.403(3) ?
C7 C11 . 1.414(2) ?
C8 C9 . 1.366(3) ?
C8 H8 . 0.9300 ?
C9 C10 . 1.395(2) ?
C9 H9 . 0.9300 ?
C10 H10 . 0.9300 ?
C11 C12 . 1.445(2) ?
C13 C14 . 1.397(2) ?
C13 H13 . 0.9300 ?
C14 C15 . 1.360(3) ?
C14 H14 . 0.9300 ?
C15 C16 . 1.399(2) ?
C15 H15 . 0.9300 ?
C16 C24 . 1.409(2) ?
C16 C17 . 1.437(2) ?
C17 C18 . 1.337(3) ?
C17 H17 . 0.9300 ?
C18 C19 . 1.434(3) ?
C18 H18 . 0.9300 ?
C19 C20 . 1.398(3) ?
C19 C23 . 1.410(2) ?
C20 C21 . 1.354(3) ?
C20 H20 . 0.9300 ?
C21 C22 . 1.399(2) ?
C21 H21 . 0.9300 ?
C22 H22 . 0.9300 ?
C23 C24 . 1.445(2) ?
C25 C29 3_656 1.365(2) ?
C25 C26 . 1.410(2) ?
C25 H25 . 0.9300 ?
C26 C27 . 1.367(2) ?
C26 C30 . 1.510(2) ?
C27 C28 . 1.413(2) ?
C27 H27 . 0.9300 ?
C28 C28 3_656 1.417(3) ?
C28 C29 . 1.420(2) ?
C29 C25 3_656 1.365(2) ?
C29 H29 . 0.9300 ?
C31 C32 . 1.358(2) ?
C31 C35 3_766 1.429(2) ?
C31 H31 . 0.9300 ?
C32 C33 . 1.410(2) ?
C32 H32 . 0.9300 ?
C33 C33 3_766 1.403(3) ?
C33 C34 . 1.439(2) ?
C34 C35 . 1.355(2) ?
C34 H34 . 0.9300 ?
C35 C31 3_766 1.429(2) ?
C35 C36 . 1.520(2) ?

loop_
_geom_hbond_atom_site_label_D
_geom_hbond_atom_site_label_H
_geom_hbond_atom_site_label_A
_geom_hbond_site_symmetry_A
_geom_hbond_distance_DH
_geom_hbond_distance_HA
_geom_hbond_distance_DA
_geom_hbond_angle_DHA
C13 H13 O2 3_756 0.93 2.65 3.298(2) 127.6
C6 H6 O1W 1_655 0.93 2.51 3.240(3) 135.4
C8 H8 O3 4_665 0.93 2.65 3.463(2) 146.8
C1 H1 O2 . 0.93 2.34 3.113(2) 140
C22 H22 O4 . 0.93 2.54 3.339(2) 144
O1W H1WB O1 . 0.83(3) 2.00(3) 2.818(2) 169(3)
O1W H1WA O4 . 0.81(2) 2.15(2) 2.946(2) 166(2)
